data_7156856
loop_
_publ_author_name
'Ando, Mikinori'
'Sakai, Mika'
'Ando, Naoki'
'Hirai, Masato'
'Yamaguchi, Shigehiro'

_publ_section_title
;
 Planarized B,N-phenylated dibenzoazaborine with a carbazole substructure:
 electronic impact of the structural constraint.
;
_journal_issue 22
_journal_name_full 'Organic &amp; biomolecular chemistry'
_journal_page_first 5500
_journal_page_last 5504
_journal_paper_doi 10.1039/c9ob00934e
_journal_volume 17
_journal_year 2019
_chemical_formula_moiety 'C30 H24 B N'
_chemical_formula_sum 'C30 H24 B N'
_chemical_formula_weight 409.31
_space_group_crystal_system orthorhombic
_space_group_IT_number 61
_space_group_name_Hall '-P 2ac 2ab'
_space_group_name_H-M_alt 'P b c a'
_symmetry_space_group_name_Hall '-P 2ac 2ab'
_symmetry_space_group_name_H-M 'P b c a'
_atom_sites_solution_hydrogens geom
_audit_creation_method SHELXL-2017/1
_audit_update_record
;
2019-04-19 deposited with the CCDC.    2019-05-14 downloaded from the CCDC.
;
_cell_angle_alpha 90
_cell_angle_beta 90
_cell_angle_gamma 90
_cell_formula_units_Z 8
_cell_length_a 10.6779(2)
_cell_length_b 10.8890(2)
_cell_length_c 36.8908(7)
_cell_measurement_reflns_used 28980
_cell_measurement_temperature 123(2)
_cell_measurement_theta_max 30.2540
_cell_measurement_theta_min 2.2020
_cell_volume 4289.35(14)
_computing_structure_refinement 'SHELXL-2017/1 (Sheldrick, 2017)'
_diffrn_ambient_temperature 123(2)
_diffrn_measured_fraction_theta_full 0.999
_diffrn_measured_fraction_theta_max 0.999
_diffrn_measurement_device_type
;
Rigaku PILATUS conversion
;
_diffrn_radiation_type MoKa
_diffrn_radiation_wavelength 0.71073
_diffrn_reflns_av_R_equivalents 0.0465
_diffrn_reflns_av_unetI/netI 0.0192
_diffrn_reflns_Laue_measured_fraction_full 0.999
_diffrn_reflns_Laue_measured_fraction_max 0.999
_diffrn_reflns_limit_h_max 13
_diffrn_reflns_limit_h_min -13
_diffrn_reflns_limit_k_max 14
_diffrn_reflns_limit_k_min -14
_diffrn_reflns_limit_l_max 47
_diffrn_reflns_limit_l_min -47
_diffrn_reflns_number 40864
_diffrn_reflns_point_group_measured_fraction_full 0.999
_diffrn_reflns_point_group_measured_fraction_max 0.999
_diffrn_reflns_theta_full 25.242
_diffrn_reflns_theta_max 27.500
_diffrn_reflns_theta_min 2.204
_exptl_absorpt_coefficient_mu 0.072
_exptl_absorpt_correction_T_max 1.00000
_exptl_absorpt_correction_T_min 0.85972
_exptl_absorpt_correction_type multi-scan
_exptl_absorpt_process_details
;
CrysAlisPro 1.171.39.46 (Rigaku Oxford Diffraction, 2018)
Empirical absorption correction using spherical harmonics,
 implemented in SCALE3 ABSPACK scaling algorithm.
;
_exptl_crystal_colour colorless
_exptl_crystal_density_diffrn 1.268
_exptl_crystal_description block
_exptl_crystal_F_000 1728
_exptl_crystal_size_max 0.500
_exptl_crystal_size_mid 0.400
_exptl_crystal_size_min 0.400
_refine_diff_density_max 0.351
_refine_diff_density_min -0.182
_refine_diff_density_rms 0.040
_refine_ls_extinction_method none
_refine_ls_goodness_of_fit_ref 1.026
_refine_ls_hydrogen_treatment none
_refine_ls_matrix_type full
_refine_ls_number_parameters 293
_refine_ls_number_reflns 4915
_refine_ls_number_restraints 0
_refine_ls_restrained_S_all 1.026
_refine_ls_R_factor_all 0.0453
_refine_ls_R_factor_gt 0.0416
_refine_ls_shift/su_max 0.001
_refine_ls_shift/su_mean 0.000
_refine_ls_structure_factor_coef Fsqd
_refine_ls_weighting_details 'w=1/[\s^2^(Fo^2^)+(0.0556P)^2^+1.8982P] where P=(Fo^2^+2Fc^2^)/3'
_refine_ls_weighting_scheme calc
_refine_ls_wR_factor_gt 0.1091
_refine_ls_wR_factor_ref 0.1119
_reflns_Friedel_coverage 0.000
_reflns_number_gt 4467
_reflns_number_total 4915
_reflns_threshold_expression 'I > 2\s(I)'
_cod_data_source_file c9ob00934e2.cif
_cod_data_source_block compound_1
_cod_depositor_comments 'Adding full bibliography for 7156856--7156857.cif.'
_cod_database_code 7156856
_shelx_shelxl_version_number 2017/1
_shelx_space_group_comment
;
The symmetry employed for this shelxl refinement is uniquely defined
by the following loop, which should always be used as a source of
symmetry information in preference to the above space-group names.
They are only intended as comments.
;
_shelx_estimated_absorpt_t_min 0.965
_shelx_estimated_absorpt_t_max 0.972

loop_
_space_group_symop_operation_xyz
'x, y, z'
'-x+1/2, -y, z+1/2'
'x+1/2, -y+1/2, -z'
'-x, y+1/2, -z+1/2'
'-x, -y, -z'
'x-1/2, y, -z-1/2'
'-x-1/2, y-1/2, z'
'x, -y-1/2, z-1/2'

loop_
_atom_site_label
_atom_site_type_symbol
_atom_site_fract_x
_atom_site_fract_y
_atom_site_fract_z
_atom_site_U_iso_or_equiv
_atom_site_adp_type
_atom_site_occupancy
_atom_site_site_symmetry_order
_atom_site_calc_flag
_atom_site_refinement_flags_posn
_atom_site_refinement_flags_adp
B1 B 0.49628(11) 0.34199(11) 0.61873(3) 0.0178(2) Uani 1 1 d . .
C1 C 0.57657(10) 0.44913(10) 0.63053(3) 0.0176(2) Uani 1 1 d . .
C2 C 0.65457(10) 0.50486(10) 0.60445(3) 0.0186(2) Uani 1 1 d . .
C3 C 0.71936(11) 0.61143(11) 0.61413(3) 0.0238(2) Uani 1 1 d . .
H1 H 0.776035 0.648262 0.597520 0.029 Uiso 1 1 calc R U
C4 C 0.70065(12) 0.66349(11) 0.64816(3) 0.0261(3) Uani 1 1 d . .
H2 H 0.742503 0.738026 0.653842 0.031 Uiso 1 1 calc R U
C5 C 0.62333(11) 0.61095(11) 0.67414(3) 0.0236(2) Uani 1 1 d . .
H3 H 0.611348 0.649410 0.696990 0.028 Uiso 1 1 calc R U
C6 C 0.56350(10) 0.50020(10) 0.66592(3) 0.0188(2) Uani 1 1 d . .
N1 N 0.48333(9) 0.43863(8) 0.69063(2) 0.0189(2) Uani 1 1 d . .
C7 C 0.45911(11) 0.45808(10) 0.72810(3) 0.0200(2) Uani 1 1 d . .
C8 C 0.52164(11) 0.53002(11) 0.75363(3) 0.0248(2) Uani 1 1 d . .
H4 H 0.590937 0.579739 0.746893 0.030 Uiso 1 1 calc R U
C9 C 0.47919(13) 0.52659(12) 0.78934(3) 0.0292(3) Uani 1 1 d . .
H5 H 0.520600 0.575014 0.807099 0.035 Uiso 1 1 calc R U
C10 C 0.37783(12) 0.45425(12) 0.79976(3) 0.0290(3) Uani 1 1 d . .
H6 H 0.350678 0.454737 0.824282 0.035 Uiso 1 1 calc R U
C11 C 0.31623(11) 0.38145(11) 0.77454(3) 0.0255(2) Uani 1 1 d . .
H7 H 0.246878 0.332333 0.781617 0.031 Uiso 1 1 calc R U
C12 C 0.35756(11) 0.38138(10) 0.73868(3) 0.0219(2) Uani 1 1 d . .
C13 C 0.32165(11) 0.30938(10) 0.70717(3) 0.0218(2) Uani 1 1 d . .
C14 C 0.23524(11) 0.21733(12) 0.69883(3) 0.0269(3) Uani 1 1 d . .
H8 H 0.176266 0.191850 0.716586 0.032 Uiso 1 1 calc R U
C15 C 0.23479(11) 0.16211(12) 0.66443(3) 0.0271(3) Uani 1 1 d . .
H9 H 0.175780 0.099023 0.659473 0.032 Uiso 1 1 calc R U
C16 C 0.31927(10) 0.19761(10) 0.63712(3) 0.0214(2) Uani 1 1 d . .
C17 C 0.40334(10) 0.29230(10) 0.64515(3) 0.0190(2) Uani 1 1 d . .
C18 C 0.40264(10) 0.34545(10) 0.67940(3) 0.0196(2) Uani 1 1 d . .
C19 C 0.50083(10) 0.28898(10) 0.58103(3) 0.0179(2) Uani 1 1 d . .
C20 C 0.42085(10) 0.18954(10) 0.57239(3) 0.0195(2) Uani 1 1 d . .
C21 C 0.43103(11) 0.13964(11) 0.53764(3) 0.0232(2) Uani 1 1 d . .
H10 H 0.378493 0.073272 0.530699 0.028 Uiso 1 1 calc R U
C22 C 0.51794(11) 0.18676(11) 0.51308(3) 0.0236(2) Uani 1 1 d . .
H11 H 0.524411 0.150727 0.489703 0.028 Uiso 1 1 calc R U
C23 C 0.59543(11) 0.28509(11) 0.52188(3) 0.0221(2) Uani 1 1 d . .
H12 H 0.653813 0.315413 0.504631 0.027 Uiso 1 1 calc R U
C24 C 0.58710(10) 0.33915(10) 0.55619(3) 0.0182(2) Uani 1 1 d . .
C25 C 0.63564(12) 0.55462(11) 0.53833(3) 0.0256(2) Uani 1 1 d . .
H13 H 0.547823 0.578477 0.541491 0.038 Uiso 1 1 calc R U
H14 H 0.648441 0.524453 0.513574 0.038 Uiso 1 1 calc R U
H15 H 0.689604 0.625969 0.542592 0.038 Uiso 1 1 calc R U
C26 C 0.66900(10) 0.45156(10) 0.56577(3) 0.0188(2) Uani 1 1 d . .
C27 C 0.80849(11) 0.41617(12) 0.56100(3) 0.0250(2) Uani 1 1 d . .
H16 H 0.860873 0.489292 0.564150 0.037 Uiso 1 1 calc R U
H17 H 0.821437 0.382336 0.536675 0.037 Uiso 1 1 calc R U
H18 H 0.831426 0.354472 0.579170 0.037 Uiso 1 1 calc R U
C28 C 0.19477(12) 0.13210(13) 0.58271(4) 0.0318(3) Uani 1 1 d . .
H19 H 0.134366 0.097842 0.599960 0.048 Uiso 1 1 calc R U
H20 H 0.195937 0.081714 0.560697 0.048 Uiso 1 1 calc R U
H21 H 0.170423 0.216286 0.576494 0.048 Uiso 1 1 calc R U
C29 C 0.32683(11) 0.13284(10) 0.60003(3) 0.0217(2) Uani 1 1 d . .
C30 C 0.36890(13) -0.00124(11) 0.60743(4) 0.0313(3) Uani 1 1 d . .
H22 H 0.452447 -0.000951 0.618422 0.047 Uiso 1 1 calc R U
H23 H 0.371410 -0.046865 0.584540 0.047 Uiso 1 1 calc R U
H24 H 0.309415 -0.040583 0.623992 0.047 Uiso 1 1 calc R U

loop_
_atom_site_aniso_label
_atom_site_aniso_U_11
_atom_site_aniso_U_22
_atom_site_aniso_U_33
_atom_site_aniso_U_23
_atom_site_aniso_U_13
_atom_site_aniso_U_12
B1 0.0157(5) 0.0181(5) 0.0195(5) 0.0029(4) -0.0012(4) 0.0008(4)
C1 0.0160(5) 0.0175(5) 0.0192(5) 0.0030(4) -0.0006(4) 0.0012(4)
C2 0.0171(5) 0.0185(5) 0.0202(5) 0.0030(4) -0.0005(4) 0.0004(4)
C3 0.0241(6) 0.0225(5) 0.0248(5) 0.0037(4) 0.0025(4) -0.0060(4)
C4 0.0287(6) 0.0208(5) 0.0289(6) 0.0002(4) -0.0007(5) -0.0080(5)
C5 0.0267(6) 0.0217(5) 0.0224(5) -0.0011(4) -0.0004(4) -0.0026(4)
C6 0.0164(5) 0.0197(5) 0.0203(5) 0.0027(4) -0.0001(4) 0.0006(4)
N1 0.0191(4) 0.0203(4) 0.0174(4) 0.0007(3) 0.0007(3) -0.0009(4)
C7 0.0211(5) 0.0203(5) 0.0187(5) 0.0022(4) 0.0016(4) 0.0034(4)
C8 0.0261(6) 0.0254(6) 0.0230(5) -0.0005(4) 0.0006(4) -0.0012(5)
C9 0.0349(7) 0.0309(6) 0.0218(6) -0.0034(5) -0.0001(5) 0.0009(5)
C10 0.0346(7) 0.0310(6) 0.0214(5) 0.0005(5) 0.0060(5) 0.0046(5)
C11 0.0254(6) 0.0268(6) 0.0242(6) 0.0031(4) 0.0060(4) 0.0023(5)
C12 0.0207(5) 0.0218(5) 0.0232(5) 0.0018(4) 0.0019(4) 0.0022(4)
C13 0.0206(5) 0.0226(5) 0.0221(5) 0.0025(4) 0.0032(4) 0.0010(4)
C14 0.0229(6) 0.0301(6) 0.0277(6) 0.0031(5) 0.0070(5) -0.0050(5)
C15 0.0235(6) 0.0266(6) 0.0311(6) 0.0007(5) 0.0027(5) -0.0092(5)
C16 0.0183(5) 0.0216(5) 0.0243(5) 0.0025(4) -0.0004(4) -0.0014(4)
C17 0.0176(5) 0.0196(5) 0.0198(5) 0.0020(4) -0.0006(4) -0.0002(4)
C18 0.0179(5) 0.0190(5) 0.0220(5) 0.0035(4) 0.0006(4) 0.0001(4)
C19 0.0161(5) 0.0177(5) 0.0198(5) 0.0030(4) -0.0017(4) 0.0009(4)
C20 0.0174(5) 0.0193(5) 0.0217(5) 0.0026(4) -0.0026(4) 0.0006(4)
C21 0.0225(5) 0.0220(5) 0.0250(5) -0.0012(4) -0.0046(4) -0.0016(4)
C22 0.0255(6) 0.0262(6) 0.0191(5) -0.0021(4) -0.0033(4) 0.0025(5)
C23 0.0214(5) 0.0262(6) 0.0189(5) 0.0028(4) 0.0004(4) 0.0007(4)
C24 0.0171(5) 0.0186(5) 0.0190(5) 0.0034(4) -0.0018(4) 0.0016(4)
C25 0.0313(6) 0.0231(6) 0.0223(5) 0.0063(4) -0.0004(5) -0.0015(5)
C26 0.0183(5) 0.0200(5) 0.0182(5) 0.0031(4) 0.0013(4) -0.0015(4)
C27 0.0187(5) 0.0286(6) 0.0276(6) -0.0006(5) 0.0026(4) -0.0017(4)
C28 0.0228(6) 0.0412(7) 0.0314(6) -0.0022(5) -0.0032(5) -0.0099(5)
C29 0.0200(5) 0.0209(5) 0.0243(5) 0.0009(4) -0.0011(4) -0.0047(4)
C30 0.0406(7) 0.0212(6) 0.0322(6) 0.0029(5) 0.0055(5) -0.0033(5)

loop_
_atom_type_symbol
_atom_type_description
_atom_type_scat_dispersion_real
_atom_type_scat_dispersion_imag
_atom_type_scat_source
C C 0.0033 0.0016 'International Tables Vol C Tables 4.2.6.8 and 6.1.1.4'
H H 0.0000 0.0000 'International Tables Vol C Tables 4.2.6.8 and 6.1.1.4'
B B 0.0013 0.0007 'International Tables Vol C Tables 4.2.6.8 and 6.1.1.4'
N N 0.0061 0.0033 'International Tables Vol C Tables 4.2.6.8 and 6.1.1.4'

loop_
_geom_angle_atom_site_label_1
_geom_angle_atom_site_label_2
_geom_angle_atom_site_label_3
_geom_angle
C17 B1 C19 119.04(10)
C17 B1 C1 117.96(10)
C19 B1 C1 122.90(10)
C2 C1 C6 120.98(10)
C2 C1 B1 118.08(10)
C6 C1 B1 120.60(9)
C3 C2 C1 118.40(10)
C3 C2 C26 119.84(9)
C1 C2 C26 121.76(9)
C4 C3 C2 119.84(10)
C4 C3 H1 120.1
C2 C3 H1 120.1
C5 C4 C3 122.70(11)
C5 C4 H2 118.7
C3 C4 H2 118.7
C4 C5 C6 118.53(11)
C4 C5 H3 120.7
C6 C5 H3 120.7
C5 C6 N1 122.97(10)
C5 C6 C1 119.35(10)
N1 C6 C1 117.57(9)
C18 N1 C6 121.74(9)
C18 N1 C7 106.55(9)
C6 N1 C7 131.58(9)
C8 C7 N1 130.76(10)
C8 C7 C12 120.58(10)
N1 C7 C12 108.53(10)
C9 C8 C7 117.87(11)
C9 C8 H4 121.1
C7 C8 H4 121.1
C10 C9 C8 121.91(12)
C10 C9 H5 119.0
C8 C9 H5 119.0
C11 C10 C9 120.43(11)
C11 C10 H6 119.8
C9 C10 H6 119.8
C10 C11 C12 119.08(11)
C10 C11 H7 120.5
C12 C11 H7 120.5
C11 C12 C7 120.07(11)
C11 C12 C13 132.49(11)
C7 C12 C13 107.33(10)
C14 C13 C18 116.70(10)
C14 C13 C12 137.50(11)
C18 C13 C12 105.76(10)
C13 C14 C15 120.56(10)
C13 C14 H8 119.7
C15 C14 H8 119.7
C14 C15 C16 121.84(11)
C14 C15 H9 119.1
C16 C15 H9 119.1
C17 C16 C15 117.53(10)
C17 C16 C29 119.46(10)
C15 C16 C29 122.94(10)
C18 C17 C16 119.75(10)
C18 C17 B1 116.50(10)
C16 C17 B1 123.74(10)
C17 C18 N1 124.75(10)
C17 C18 C13 123.56(10)
N1 C18 C13 111.68(10)
C24 C19 C20 122.99(10)
C24 C19 B1 118.21(10)
C20 C19 B1 118.78(10)
C21 C20 C19 117.21(10)
C21 C20 C29 119.76(10)
C19 C20 C29 123.00(9)
C22 C21 C20 120.33(11)
C22 C21 H10 119.8
C20 C21 H10 119.8
C23 C22 C21 121.81(11)
C23 C22 H11 119.1
C21 C22 H11 119.1
C22 C23 C24 119.81(10)
C22 C23 H12 120.1
C24 C23 H12 120.1
C23 C24 C19 117.82(10)
C23 C24 C26 120.29(9)
C19 C24 C26 121.88(9)
C26 C25 H13 109.5
C26 C25 H14 109.5
H13 C25 H14 109.5
C26 C25 H15 109.5
H13 C25 H15 109.5
H14 C25 H15 109.5
C24 C26 C2 116.84(9)
C24 C26 C27 108.73(9)
C2 C26 C27 107.08(9)
C24 C26 C25 107.06(9)
C2 C26 C25 107.90(9)
C27 C26 C25 109.05(9)
C26 C27 H16 109.5
C26 C27 H17 109.5
H16 C27 H17 109.5
C26 C27 H18 109.5
H16 C27 H18 109.5
H17 C27 H18 109.5
C29 C28 H19 109.5
C29 C28 H20 109.5
H19 C28 H20 109.5
C29 C28 H21 109.5
H19 C28 H21 109.5
H20 C28 H21 109.5
C16 C29 C28 108.73(10)
C16 C29 C30 106.83(9)
C28 C29 C30 109.36(10)
C16 C29 C20 115.66(9)
C28 C29 C20 108.59(9)
C30 C29 C20 107.54(9)
C29 C30 H22 109.5
C29 C30 H23 109.5
H22 C30 H23 109.5
C29 C30 H24 109.5
H22 C30 H24 109.5
H23 C30 H24 109.5

loop_
_geom_bond_atom_site_label_1
_geom_bond_atom_site_label_2
_geom_bond_distance
B1 C17 1.4925(15)
B1 C19 1.5068(15)
B1 C1 1.5117(16)
C1 C2 1.4099(14)
C1 C6 1.4260(15)
C2 C3 1.3974(16)
C2 C26 1.5480(15)
C3 C4 1.3919(17)
C3 H1 0.9500
C4 C5 1.3883(16)
C4 H2 0.9500
C5 C6 1.3980(16)
C5 H3 0.9500
C6 N1 1.4187(13)
N1 C18 1.3939(14)
N1 C7 1.4223(13)
C7 C8 1.3953(16)
C7 C12 1.4233(16)
C8 C9 1.3937(16)
C8 H4 0.9500
C9 C10 1.3926(19)
C9 H5 0.9500
C10 C11 1.3879(18)
C10 H6 0.9500
C11 C12 1.3946(16)
C11 H7 0.9500
C12 C13 1.4538(16)
C13 C14 1.3966(17)
C13 C18 1.3969(15)
C14 C15 1.4042(17)
C14 H8 0.9500
C15 C16 1.4067(16)
C15 H9 0.9500
C16 C17 1.3989(15)
C16 C29 1.5414(15)
C17 C18 1.3896(15)
C19 C24 1.4096(15)
C19 C20 1.4153(15)
C20 C21 1.3967(15)
C20 C29 1.5583(15)
C21 C22 1.3948(17)
C21 H10 0.9500
C22 C23 1.3915(17)
C22 H11 0.9500
C23 C24 1.3988(15)
C23 H12 0.9500
C24 C26 1.5453(15)
C25 C26 1.5529(15)
C25 H13 0.9800
C25 H14 0.9800
C25 H15 0.9800
C26 C27 1.5485(15)
C27 H16 0.9800
C27 H17 0.9800
C27 H18 0.9800
C28 C29 1.5481(16)
C28 H19 0.9800
C28 H20 0.9800
C28 H21 0.9800
C29 C30 1.5517(17)
C30 H22 0.9800
C30 H23 0.9800
C30 H24 0.9800

loop_
_geom_torsion_atom_site_label_1
_geom_torsion_atom_site_label_2
_geom_torsion_atom_site_label_3
_geom_torsion_atom_site_label_4
_geom_torsion
C17 B1 C1 C2 -173.20(10)
C19 B1 C1 C2 3.00(16)
C17 B1 C1 C6 0.23(15)
C19 B1 C1 C6 176.43(10)
C6 C1 C2 C3 0.20(16)
B1 C1 C2 C3 173.60(10)
C6 C1 C2 C26 -179.39(9)
B1 C1 C2 C26 -5.99(15)
C1 C2 C3 C4 -3.44(17)
C26 C2 C3 C4 176.16(10)
C2 C3 C4 C5 2.91(19)
C3 C4 C5 C6 1.05(19)
C4 C5 C6 N1 179.59(10)
C4 C5 C6 C1 -4.27(17)
C2 C1 C6 C5 3.70(16)
B1 C1 C6 C5 -169.53(10)
C2 C1 C6 N1 -179.94(9)
B1 C1 C6 N1 6.82(15)
C5 C6 N1 C18 164.77(10)
C1 C6 N1 C18 -11.44(15)
C5 C6 N1 C7 -10.42(18)
C1 C6 N1 C7 173.37(10)
C18 N1 C7 C8 171.98(12)
C6 N1 C7 C8 -12.3(2)
C18 N1 C7 C12 -3.75(12)
C6 N1 C7 C12 171.98(10)
N1 C7 C8 C9 -177.02(12)
C12 C7 C8 C9 -1.72(17)
C7 C8 C9 C10 0.04(19)
C8 C9 C10 C11 0.7(2)
C9 C10 C11 C12 0.25(19)
C10 C11 C12 C7 -1.92(17)
C10 C11 C12 C13 173.83(12)
C8 C7 C12 C11 2.69(17)
N1 C7 C12 C11 178.94(10)
C8 C7 C12 C13 -174.02(10)
N1 C7 C12 C13 2.23(12)
C11 C12 C13 C14 1.6(2)
C7 C12 C13 C14 177.77(14)
C11 C12 C13 C18 -175.98(12)
C7 C12 C13 C18 0.16(12)
C18 C13 C14 C15 2.24(18)
C12 C13 C14 C15 -175.18(13)
C13 C14 C15 C16 -0.72(19)
C14 C15 C16 C17 -1.13(18)
C14 C15 C16 C29 175.78(11)
C15 C16 C17 C18 1.36(16)
C29 C16 C17 C18 -175.66(10)
C15 C16 C17 B1 -178.48(11)
C29 C16 C17 B1 4.50(16)
C19 B1 C17 C18 -179.43(9)
C1 B1 C17 C18 -3.08(15)
C19 B1 C17 C16 0.41(16)
C1 B1 C17 C16 176.76(10)
C16 C17 C18 N1 178.81(10)
B1 C17 C18 N1 -1.34(16)
C16 C17 C18 C13 0.24(17)
B1 C17 C18 C13 -179.91(10)
C6 N1 C18 C17 9.02(16)
C7 N1 C18 C17 -174.74(10)
C6 N1 C18 C13 -172.26(10)
C7 N1 C18 C13 3.98(12)
C14 C13 C18 C17 -2.05(17)
C12 C13 C18 C17 176.14(10)
C14 C13 C18 N1 179.21(10)
C12 C13 C18 N1 -2.60(13)
C17 B1 C19 C24 178.45(9)
C1 B1 C19 C24 2.29(16)
C17 B1 C19 C20 -3.04(15)
C1 B1 C19 C20 -179.20(10)
C24 C19 C20 C21 0.85(16)
B1 C19 C20 C21 -177.58(10)
C24 C19 C20 C29 179.09(10)
B1 C19 C20 C29 0.66(15)
C19 C20 C21 C22 0.57(16)
C29 C20 C21 C22 -177.73(10)
C20 C21 C22 C23 -1.01(18)
C21 C22 C23 C24 0.02(17)
C22 C23 C24 C19 1.34(16)
C22 C23 C24 C26 -177.63(10)
C20 C19 C24 C23 -1.81(16)
B1 C19 C24 C23 176.63(10)
C20 C19 C24 C26 177.14(10)
B1 C19 C24 C26 -4.42(15)
C23 C24 C26 C2 -179.50(9)
C19 C24 C26 C2 1.58(14)
C23 C24 C26 C27 -58.22(13)
C19 C24 C26 C27 122.86(11)
C23 C24 C26 C25 59.47(13)
C19 C24 C26 C25 -119.45(11)
C3 C2 C26 C24 -175.65(10)
C1 C2 C26 C24 3.94(15)
C3 C2 C26 C27 62.21(13)
C1 C2 C26 C27 -118.20(11)
C3 C2 C26 C25 -55.05(13)
C1 C2 C26 C25 124.54(11)
C17 C16 C29 C28 -128.90(11)
C15 C16 C29 C28 54.25(14)
C17 C16 C29 C30 113.18(11)
C15 C16 C29 C30 -63.67(14)
C17 C16 C29 C20 -6.46(15)
C15 C16 C29 C20 176.69(10)
C21 C20 C29 C16 -177.82(10)
C19 C20 C29 C16 3.99(15)
C21 C20 C29 C28 -55.31(14)
C19 C20 C29 C28 126.50(11)
C21 C20 C29 C30 62.92(13)
C19 C20 C29 C30 -115.27(12)
